data_4080932
loop_
_publ_author_name
'Wang, Chuanyong'
'Zhang, Xingmin'
'Xue, Mingqiang'
'Zhang, Yong'
'Shen, Qi'

_publ_section_title
;
 Synthesis of a Naphthalene-Bridged Bis(guanidinato)ytterbium(II) Complex
 and an Unexpected Pathway in Its Reaction with CH3CN,p-ClC6H4CH2CN, and
 Ph2CHCN
;
_journal_issue 13
_journal_name_full Organometallics
_journal_page_first 3618
_journal_paper_doi 10.1021/om400200f
_journal_volume 32
_journal_year 2013
_chemical_formula_moiety 'C56 H88 N12 O2 Yb2'
_chemical_formula_sum 'C56 H88 N12 O2 Yb2'
_chemical_formula_weight 1307.46
_chemical_name_systematic
; 
 ? 
;
_space_group_IT_number 14
_symmetry_cell_setting monoclinic
_symmetry_Int_Tables_number 14
_symmetry_space_group_name_Hall '-P 2yn'
_symmetry_space_group_name_H-M 'P 1 21/n 1'
_atom_sites_solution_hydrogens geom
_atom_sites_solution_primary direct
_atom_sites_solution_secondary difmap
_audit_creation_method SHELXL-97
_cell_angle_alpha 90.00
_cell_angle_beta 90.516(13)
_cell_angle_gamma 90.00
_cell_formula_units_Z 2
_cell_length_a 13.641(5)
_cell_length_b 15.473(6)
_cell_length_c 13.537(5)
_cell_measurement_reflns_used 12589
_cell_measurement_temperature 223(2)
_cell_measurement_theta_max 27.8
_cell_measurement_theta_min 3.0
_cell_volume 2857.1(19)
_computing_cell_refinement CrystalClear
_computing_data_collection CrystalClear
_computing_data_reduction CrystalStructure
_computing_structure_refinement 'SHELXL-97 (Sheldrick, 1997)'
_computing_structure_solution 'SHELXS-97 (Sheldrick, 1990)'
_diffrn_ambient_temperature 223(2)
_diffrn_detector_area_resol_mean 14.63
_diffrn_measured_fraction_theta_full 0.998
_diffrn_measured_fraction_theta_max 0.998
_diffrn_measurement_device_type 'Rigaku Saturn'
_diffrn_measurement_method \w
_diffrn_radiation_monochromator graphite
_diffrn_radiation_source 'fine-focus sealed tube'
_diffrn_radiation_type MoK\a
_diffrn_radiation_wavelength 0.71075
_diffrn_reflns_av_R_equivalents 0.0924
_diffrn_reflns_av_sigmaI/netI 0.0920
_diffrn_reflns_limit_h_max 16
_diffrn_reflns_limit_h_min -16
_diffrn_reflns_limit_k_max 18
_diffrn_reflns_limit_k_min -16
_diffrn_reflns_limit_l_max 15
_diffrn_reflns_limit_l_min -16
_diffrn_reflns_number 23075
_diffrn_reflns_theta_full 25.50
_diffrn_reflns_theta_max 25.50
_diffrn_reflns_theta_min 3.03
_exptl_absorpt_coefficient_mu 3.304
_exptl_absorpt_correction_T_max 0.370
_exptl_absorpt_correction_T_min 0.214
_exptl_absorpt_correction_type multi-scan
_exptl_absorpt_process_details 'Jacobson, R. (1998) Private communication'
_exptl_crystal_colour black
_exptl_crystal_density_diffrn 1.520
_exptl_crystal_density_method 'not measured'
_exptl_crystal_description block
_exptl_crystal_F_000 1328
_exptl_crystal_size_max 0.60
_exptl_crystal_size_mid 0.50
_exptl_crystal_size_min 0.30
_refine_diff_density_max 1.220
_refine_diff_density_min -2.418
_refine_diff_density_rms 0.264
_refine_ls_extinction_method none
_refine_ls_goodness_of_fit_ref 1.099
_refine_ls_hydrogen_treatment mixed
_refine_ls_matrix_type full
_refine_ls_number_parameters 329
_refine_ls_number_reflns 5301
_refine_ls_number_restraints 8
_refine_ls_restrained_S_all 1.105
_refine_ls_R_factor_all 0.0796
_refine_ls_R_factor_gt 0.0538
_refine_ls_shift/su_max 0.000
_refine_ls_shift/su_mean 0.000
_refine_ls_structure_factor_coef Fsqd
_refine_ls_weighting_details 'calc w=1/[\s^2^(Fo^2^)+(0.0983P)^2^+0.0000P] where P=(Fo^2^+2Fc^2^)/3'
_refine_ls_weighting_scheme calc
_refine_ls_wR_factor_gt 0.1433
_refine_ls_wR_factor_ref 0.1817
_reflns_number_gt 4394
_reflns_number_total 5301
_reflns_threshold_expression >2sigma(I)
_cod_data_source_file om400200f_si_001.cif
_cod_data_source_block complex1
_cod_original_cell_volume 2857.0(19)
_cod_original_sg_symbol_H-M 'P 21/n'
_cod_database_code 4080932

loop_
_symmetry_equiv_pos_as_xyz
'x, y, z'
'-x+1/2, y+1/2, -z+1/2'
'-x, -y, -z'
'x-1/2, -y-1/2, z-1/2'

loop_
_atom_site_label
_atom_site_type_symbol
_atom_site_fract_x
_atom_site_fract_y
_atom_site_fract_z
_atom_site_U_iso_or_equiv
_atom_site_adp_type
_atom_site_occupancy
_atom_site_symmetry_multiplicity
_atom_site_calc_flag
_atom_site_refinement_flags
_atom_site_disorder_assembly
_atom_site_disorder_group
Yb1 Yb 0.08167(2) 0.02919(2) 0.09442(3) 0.02453(18) Uani 1 1 d . . .
O1 O 0.0059(5) 0.1413(4) 0.1939(5) 0.0413(16) Uani 1 1 d . . .
N1 N 0.2289(5) 0.0861(5) 0.0328(5) 0.0294(16) Uani 1 1 d . . .
N2 N 0.2299(5) 0.0602(5) 0.1952(6) 0.0345(18) Uani 1 1 d . . .
N3 N 0.3564(6) 0.1483(5) 0.1294(6) 0.0354(18) Uani 1 1 d D . .
H3 H 0.365(6) 0.158(5) 0.1921(16) 0.02(2) Uiso 1 1 d D . .
N4 N 0.0529(4) 0.0878(4) -0.0696(5) 0.0231(15) Uani 1 1 d . . .
N5 N -0.1069(5) 0.1238(5) -0.0541(7) 0.039(2) Uani 1 1 d . . .
N6 N 0.0044(5) 0.2315(5) -0.1085(6) 0.0338(18) Uani 1 1 d D . .
H6 H -0.038(4) 0.272(4) -0.120(6) 0.02(2) Uiso 1 1 d D . .
C1 C 0.2743(6) 0.0972(5) 0.1205(7) 0.0274(19) Uani 1 1 d . . .
C2 C -0.0180(6) 0.1492(5) -0.0786(6) 0.0286(19) Uani 1 1 d . . .
C3 C 0.2756(6) 0.0652(5) -0.0537(7) 0.0249(18) Uani 1 1 d . . .
C4 C 0.3727(6) 0.0412(5) -0.0563(7) 0.029(2) Uani 1 1 d . . .
H4 H 0.4089 0.0390 0.0030 0.035 Uiso 1 1 calc R . .
C5 C 0.4186(7) 0.0200(6) -0.1445(8) 0.036(2) Uani 1 1 d . . .
H5 H 0.4849 0.0033 -0.1430 0.044 Uiso 1 1 calc R . .
C6 C 0.3706(7) 0.0227(5) -0.2319(7) 0.031(2) Uani 1 1 d . . .
H6A H 0.4038 0.0102 -0.2908 0.037 Uiso 1 1 calc R . .
C7 C 0.2701(7) 0.0446(5) -0.2344(7) 0.031(2) Uani 1 1 d . . .
C8 C 0.2220(8) 0.0459(6) -0.3247(7) 0.040(2) Uani 1 1 d . . .
H8 H 0.2569 0.0346 -0.3829 0.048 Uiso 1 1 calc R . .
C9 C 0.1241(7) 0.0636(6) -0.3295(7) 0.035(2) Uani 1 1 d . . .
H9 H 0.0918 0.0662 -0.3911 0.042 Uiso 1 1 calc R . .
C10 C 0.0729(7) 0.0775(6) -0.2440(7) 0.033(2) Uani 1 1 d . . .
H10 H 0.0051 0.0879 -0.2489 0.040 Uiso 1 1 calc R . .
C11 C 0.1153(6) 0.0770(4) -0.1521(6) 0.0236(17) Uani 1 1 d . . .
C12 C 0.2194(6) 0.0625(5) -0.1439(6) 0.0262(18) Uani 1 1 d . . .
C13 C 0.2631(7) 0.0727(7) 0.2943(7) 0.040(2) Uani 1 1 d . . .
H13 H 0.2861 0.1332 0.3004 0.048 Uiso 1 1 calc R . .
C14 C 0.3469(9) 0.0148(10) 0.3221(10) 0.067(4) Uani 1 1 d . . .
H14A H 0.3252 -0.0449 0.3209 0.101 Uiso 1 1 calc R . .
H14B H 0.3700 0.0294 0.3880 0.101 Uiso 1 1 calc R . .
H14C H 0.3998 0.0225 0.2754 0.101 Uiso 1 1 calc R . .
C15 C 0.1781(8) 0.0607(9) 0.3651(8) 0.055(3) Uani 1 1 d . . .
H15A H 0.1302 0.1061 0.3542 0.082 Uiso 1 1 calc R . .
H15B H 0.2023 0.0635 0.4326 0.082 Uiso 1 1 calc R . .
H15C H 0.1477 0.0049 0.3535 0.082 Uiso 1 1 calc R . .
C16 C 0.3808(7) 0.2186(6) 0.0631(7) 0.038(2) Uani 1 1 d . . .
H16 H 0.3595 0.2021 -0.0044 0.046 Uiso 1 1 calc R . .
C17 C 0.3298(9) 0.3009(8) 0.0902(11) 0.070(4) Uani 1 1 d . . .
H17A H 0.2594 0.2924 0.0864 0.105 Uiso 1 1 calc R . .
H17B H 0.3487 0.3463 0.0448 0.105 Uiso 1 1 calc R . .
H17C H 0.3482 0.3173 0.1570 0.105 Uiso 1 1 calc R . .
C18 C 0.4900(7) 0.2314(9) 0.0623(10) 0.066(4) Uani 1 1 d . . .
H18A H 0.5128 0.2459 0.1284 0.100 Uiso 1 1 calc R . .
H18B H 0.5061 0.2781 0.0175 0.100 Uiso 1 1 calc R . .
H18C H 0.5216 0.1787 0.0406 0.100 Uiso 1 1 calc R . .
C19 C -0.1847(7) 0.1844(6) -0.0446(9) 0.065(4) Uani 1 1 d D . .
H19 H -0.1642 0.2407 -0.0725 0.078 Uiso 1 1 calc R A 1
C20 C -0.2740(16) 0.1509(19) -0.102(2) 0.069(4) Uiso 0.50 1 d PD B 1
H20A H -0.2626 0.1561 -0.1720 0.103 Uiso 0.50 1 calc PR B 1
H20B H -0.3312 0.1845 -0.0840 0.103 Uiso 0.50 1 calc PR B 1
H20C H -0.2850 0.0906 -0.0851 0.103 Uiso 0.50 1 calc PR B 1
C20' C -0.2517(19) 0.1824(19) -0.1313(17) 0.069(4) Uiso 0.50 1 d PD B 2
H20D H -0.2154 0.1965 -0.1905 0.103 Uiso 0.50 1 calc PR B 2
H20E H -0.3038 0.2243 -0.1223 0.103 Uiso 0.50 1 calc PR B 2
H20F H -0.2798 0.1251 -0.1380 0.103 Uiso 0.50 1 calc PR B 2
C21 C -0.221(2) 0.1974(19) 0.0578(15) 0.069(4) Uiso 0.50 1 d PD B 1
H21A H -0.2001 0.2536 0.0817 0.103 Uiso 0.50 1 calc PR B 1
H21B H -0.1942 0.1527 0.1005 0.103 Uiso 0.50 1 calc PR B 1
H21C H -0.2919 0.1942 0.0578 0.103 Uiso 0.50 1 calc PR B 1
C21' C -0.241(2) 0.1627(19) 0.0520(16) 0.069(4) Uiso 0.50 1 d PD B 2
H21D H -0.2001 0.1778 0.1087 0.103 Uiso 0.50 1 calc PR B 2
H21E H -0.2551 0.1013 0.0537 0.103 Uiso 0.50 1 calc PR B 2
H21F H -0.3012 0.1953 0.0539 0.103 Uiso 0.50 1 calc PR B 2
C22 C 0.0982(6) 0.2727(5) -0.0994(7) 0.033(2) Uani 1 1 d . . .
H22 H 0.1424 0.2339 -0.0615 0.040 Uiso 1 1 calc R . .
C23 C 0.1449(8) 0.2912(7) -0.1987(9) 0.055(3) Uani 1 1 d . . .
H23A H 0.1564 0.2372 -0.2331 0.082 Uiso 1 1 calc R . .
H23B H 0.2068 0.3209 -0.1884 0.082 Uiso 1 1 calc R . .
H23C H 0.1014 0.3273 -0.2379 0.082 Uiso 1 1 calc R . .
C24 C 0.0890(9) 0.3559(6) -0.0438(8) 0.051(3) Uani 1 1 d . . .
H24A H 0.0463 0.3949 -0.0803 0.076 Uiso 1 1 calc R . .
H24B H 0.1532 0.3820 -0.0359 0.076 Uiso 1 1 calc R . .
H24C H 0.0613 0.3446 0.0207 0.076 Uiso 1 1 calc R . .
C25 C 0.0587(9) 0.2203(8) 0.1838(12) 0.081(3) Uani 1 1 d D . .
H25A H 0.0758 0.2297 0.1144 0.097 Uiso 1 1 calc R . .
H25B H 0.1193 0.2183 0.2231 0.097 Uiso 1 1 calc R . .
C26 C -0.0045(9) 0.2901(8) 0.2185(12) 0.081(3) Uani 1 1 d D . .
H26A H -0.0339 0.3209 0.1624 0.097 Uiso 1 1 calc R . .
H26B H 0.0335 0.3313 0.2583 0.097 Uiso 1 1 calc R . .
C27 C -0.0811(11) 0.2499(7) 0.2786(12) 0.085(5) Uani 1 1 d D . .
H27A H -0.1461 0.2688 0.2563 0.102 Uiso 1 1 calc R . .
H27B H -0.0726 0.2655 0.3483 0.102 Uiso 1 1 calc R . .
C28 C -0.0702(9) 0.1546(7) 0.2653(10) 0.062(3) Uani 1 1 d . . .
H28A H -0.0524 0.1272 0.3282 0.074 Uiso 1 1 calc R . .
H28B H -0.1320 0.1293 0.2416 0.074 Uiso 1 1 calc R . .

loop_
_atom_site_aniso_label
_atom_site_aniso_U_11
_atom_site_aniso_U_22
_atom_site_aniso_U_33
_atom_site_aniso_U_23
_atom_site_aniso_U_13
_atom_site_aniso_U_12
Yb1 0.0230(3) 0.0234(3) 0.0271(3) -0.00115(14) 0.00165(18) -0.00092(13)
O1 0.039(4) 0.043(4) 0.042(4) -0.012(3) 0.014(3) -0.004(3)
N1 0.023(3) 0.042(4) 0.023(4) 0.001(3) 0.000(3) 0.002(3)
N2 0.030(4) 0.050(5) 0.024(4) 0.005(4) 0.002(3) 0.006(4)
N3 0.036(4) 0.043(4) 0.027(4) 0.000(4) -0.007(4) -0.010(3)
N4 0.015(3) 0.022(3) 0.032(4) 0.004(3) 0.004(3) 0.000(3)
N5 0.018(4) 0.022(4) 0.078(6) -0.006(4) 0.005(4) 0.003(3)
N6 0.024(4) 0.028(4) 0.049(5) 0.015(4) 0.003(4) 0.007(3)
C1 0.031(4) 0.016(4) 0.035(5) 0.003(3) -0.005(4) 0.000(3)
C2 0.031(5) 0.030(4) 0.024(4) -0.001(4) -0.011(4) -0.001(4)
C3 0.027(4) 0.014(4) 0.033(5) -0.002(3) 0.000(4) -0.005(3)
C4 0.021(4) 0.038(5) 0.029(5) 0.000(4) 0.008(4) 0.002(3)
C5 0.026(5) 0.033(5) 0.050(7) 0.007(4) 0.004(5) 0.006(4)
C6 0.032(5) 0.033(5) 0.028(5) -0.001(4) 0.011(4) 0.001(4)
C7 0.039(5) 0.022(4) 0.032(5) 0.000(4) 0.003(4) 0.005(4)
C8 0.061(7) 0.033(5) 0.026(5) 0.005(4) -0.002(5) 0.002(5)
C9 0.053(6) 0.027(5) 0.027(5) -0.001(4) -0.005(4) 0.001(4)
C10 0.028(4) 0.037(5) 0.033(5) 0.005(4) -0.007(4) -0.006(4)
C11 0.034(4) 0.008(4) 0.029(5) -0.001(3) -0.006(4) -0.002(3)
C12 0.031(4) 0.030(4) 0.018(4) 0.002(3) 0.000(4) 0.005(4)
C13 0.050(6) 0.043(6) 0.027(5) 0.004(4) -0.013(4) -0.006(5)
C14 0.049(7) 0.108(11) 0.045(7) 0.023(7) -0.017(6) 0.020(7)
C15 0.054(7) 0.087(8) 0.024(5) 0.010(6) 0.006(5) 0.001(6)
C16 0.044(5) 0.046(6) 0.025(5) 0.005(4) -0.007(4) -0.009(4)
C17 0.058(8) 0.065(8) 0.087(10) 0.022(7) 0.008(7) -0.002(6)
C18 0.032(6) 0.094(9) 0.074(9) 0.018(7) 0.010(6) -0.018(6)
C19 0.040(6) 0.021(5) 0.133(13) 0.013(6) 0.021(7) 0.003(4)
C22 0.031(5) 0.018(4) 0.052(6) 0.006(4) 0.005(4) -0.004(3)
C23 0.061(7) 0.040(6) 0.063(8) 0.004(5) 0.007(6) -0.006(5)
C24 0.069(7) 0.037(5) 0.046(6) 0.008(5) 0.010(6) -0.009(5)
C25 0.058(5) 0.063(6) 0.123(9) -0.014(6) 0.050(6) -0.008(4)
C26 0.058(5) 0.063(6) 0.123(9) -0.014(6) 0.050(6) -0.008(4)
C27 0.119(12) 0.025(6) 0.111(12) -0.020(7) 0.046(10) 0.003(6)
C28 0.056(7) 0.049(7) 0.081(9) 0.005(6) 0.032(7) 0.019(5)

loop_
_atom_type_symbol
_atom_type_description
_atom_type_scat_dispersion_real
_atom_type_scat_dispersion_imag
_atom_type_scat_source
H H 0.0000 0.0000 'International Tables Vol C Tables 4.2.6.8 and 6.1.1.4'
N N 0.0061 0.0033 'International Tables Vol C Tables 4.2.6.8 and 6.1.1.4'
O O 0.0106 0.0060 'International Tables Vol C Tables 4.2.6.8 and 6.1.1.4'
Yb Yb -0.3850 5.5486 'International Tables Vol C Tables 4.2.6.8 and 6.1.1.4'
C C 0.0033 0.0016 'International Tables Vol C Tables 4.2.6.8 and 6.1.1.4'

loop_
_geom_angle_atom_site_label_1
_geom_angle_atom_site_label_2
_geom_angle_atom_site_label_3
_geom_angle
_geom_angle_site_symmetry_1
_geom_angle_site_symmetry_3
N1 Yb1 N4 70.6(2) . .
N1 Yb1 O1 107.3(2) . .
N4 Yb1 O1 100.0(2) . .
N1 Yb1 N5 99.2(2) . 3
N4 Yb1 N5 100.3(3) . 3
O1 Yb1 N5 150.7(2) . 3
N1 Yb1 N2 55.1(2) . .
N4 Yb1 N2 123.8(2) . .
O1 Yb1 N2 84.6(2) . .
N5 Yb1 N2 101.2(3) 3 .
N1 Yb1 N4 145.0(2) . 3
N4 Yb1 N4 91.9(2) . 3
O1 Yb1 N4 105.4(2) . 3
N5 Yb1 N4 53.1(2) 3 3
N2 Yb1 N4 141.2(2) . 3
N1 Yb1 C1 27.9(3) . .
N4 Yb1 C1 96.7(2) . .
O1 Yb1 C1 93.7(2) . .
N5 Yb1 C1 104.7(2) 3 .
N2 Yb1 C1 27.5(2) . .
N4 Yb1 C1 157.4(2) 3 .
N1 Yb1 C2 125.9(2) . 3
N4 Yb1 C2 104.0(2) . 3
O1 Yb1 C2 126.2(2) . 3
N5 Yb1 C2 26.9(2) 3 3
N2 Yb1 C2 117.9(2) . 3
N4 Yb1 C2 27.9(2) 3 3
C1 Yb1 C2 129.5(2) . 3
N1 Yb1 Yb1 112.23(18) . 3
N4 Yb1 Yb1 47.99(15) . 3
O1 Yb1 Yb1 108.54(17) . 3
N5 Yb1 Yb1 71.20(19) 3 3
N2 Yb1 Yb1 164.88(17) . 3
N4 Yb1 Yb1 43.96(15) 3 3
C1 Yb1 Yb1 140.10(18) . 3
C2 Yb1 Yb1 60.77(16) 3 3
C25 O1 C28 108.1(8) . .
C25 O1 Yb1 109.9(5) . .
C28 O1 Yb1 141.8(6) . .
C1 N1 C3 124.6(7) . .
C1 N1 Yb1 97.1(5) . .
C3 N1 Yb1 128.1(5) . .
C1 N2 C13 121.3(8) . .
C1 N2 Yb1 92.3(5) . .
C13 N2 Yb1 142.8(6) . .
C1 N3 C16 124.6(8) . .
C1 N3 H3 107(6) . .
C16 N3 H3 116(6) . .
C2 N4 C11 116.3(7) . .
C2 N4 Yb1 116.9(5) . .
C11 N4 Yb1 125.6(5) . .
C2 N4 Yb1 88.5(5) . 3
C11 N4 Yb1 104.1(5) . 3
Yb1 N4 Yb1 88.1(2) . 3
C2 N5 C19 120.9(7) . .
C2 N5 Yb1 95.8(5) . 3
C19 N5 Yb1 139.6(6) . 3
C2 N6 C22 126.0(7) . .
C2 N6 H6 125(5) . .
C22 N6 H6 107(5) . .
N2 C1 N1 114.3(7) . .
N2 C1 N3 124.3(8) . .
N1 C1 N3 121.3(8) . .
N2 C1 Yb1 60.2(5) . .
N1 C1 Yb1 55.0(4) . .
N3 C1 Yb1 166.5(6) . .
N5 C2 N4 115.1(7) . .
N5 C2 N6 123.9(7) . .
N4 C2 N6 121.0(7) . .
N5 C2 Yb1 57.3(4) . 3
N4 C2 Yb1 63.5(4) . 3
N6 C2 Yb1 158.3(6) . 3
C4 C3 N1 122.5(8) . .
C4 C3 C12 118.5(8) . .
N1 C3 C12 118.8(7) . .
C3 C4 C5 121.7(9) . .
C3 C4 H4 119.2 . .
C5 C4 H4 119.2 . .
C6 C5 C4 121.8(8) . .
C6 C5 H5 119.1 . .
C4 C5 H5 119.1 . .
C5 C6 C7 119.5(9) . .
C5 C6 H6A 120.3 . .
C7 C6 H6A 120.3 . .
C8 C7 C6 118.5(9) . .
C8 C7 C12 121.5(9) . .
C6 C7 C12 120.0(9) . .
C9 C8 C7 120.1(10) . .
C9 C8 H8 119.9 . .
C7 C8 H8 119.9 . .
C8 C9 C10 119.7(9) . .
C8 C9 H9 120.2 . .
C10 C9 H9 120.2 . .
C11 C10 C9 123.5(9) . .
C11 C10 H10 118.3 . .
C9 C10 H10 118.3 . .
C10 C11 N4 117.6(7) . .
C10 C11 C12 118.6(8) . .
N4 C11 C12 123.7(7) . .
C3 C12 C7 118.1(8) . .
C3 C12 C11 125.4(7) . .
C7 C12 C11 116.5(8) . .
N2 C13 C14 113.0(9) . .
N2 C13 C15 109.7(8) . .
C14 C13 C15 110.7(9) . .
N2 C13 H13 107.7 . .
C14 C13 H13 107.7 . .
C15 C13 H13 107.7 . .
C13 C14 H14A 109.5 . .
C13 C14 H14B 109.5 . .
H14A C14 H14B 109.5 . .
C13 C14 H14C 109.5 . .
H14A C14 H14C 109.5 . .
H14B C14 H14C 109.5 . .
C13 C15 H15A 109.5 . .
C13 C15 H15B 109.5 . .
H15A C15 H15B 109.5 . .
C13 C15 H15C 109.5 . .
H15A C15 H15C 109.5 . .
H15B C15 H15C 109.5 . .
N3 C16 C17 112.0(8) . .
N3 C16 C18 109.7(8) . .
C17 C16 C18 110.6(9) . .
N3 C16 H16 108.1 . .
C17 C16 H16 108.1 . .
C18 C16 H16 108.1 . .
C16 C17 H17A 109.5 . .
C16 C17 H17B 109.5 . .
H17A C17 H17B 109.5 . .
C16 C17 H17C 109.5 . .
H17A C17 H17C 109.5 . .
H17B C17 H17C 109.5 . .
C16 C18 H18A 109.5 . .
C16 C18 H18B 109.5 . .
H18A C18 H18B 109.5 . .
C16 C18 H18C 109.5 . .
H18A C18 H18C 109.5 . .
H18B C18 H18C 109.5 . .
N5 C19 C20' 111.7(14) . .
N5 C19 C21 115.2(15) . .
C20' C19 C21 122.2(17) . .
N5 C19 C20 108.9(13) . .
C20' C19 C20 27.0(13) . .
C21 C19 C20 104.2(17) . .
N5 C19 C21' 107.7(13) . .
C20' C19 C21' 111.0(17) . .
C21 C19 C21' 22.8(15) . .
C20 C19 C21' 87.5(16) . .
N5 C19 H19 109.4 . .
C20' C19 H19 83.7 . .
C21 C19 H19 109.4 . .
C20 C19 H19 109.4 . .
C21' C19 H19 130.7 . .
C19 C20 H20A 109.5 . .
C19 C20 H20B 109.5 . .
H20A C20 H20B 109.5 . .
C19 C20 H20C 109.5 . .
H20A C20 H20C 109.5 . .
H20B C20 H20C 109.5 . .
C19 C20' H20D 109.5 . .
C19 C20' H20E 109.5 . .
H20D C20' H20E 109.5 . .
C19 C20' H20F 109.5 . .
H20D C20' H20F 109.5 . .
H20E C20' H20F 109.5 . .
C19 C21 H21A 109.5 . .
C19 C21 H21B 109.5 . .
H21A C21 H21B 109.5 . .
C19 C21 H21C 109.5 . .
H21A C21 H21C 109.5 . .
H21B C21 H21C 109.5 . .
C19 C21' H21D 109.5 . .
C19 C21' H21E 109.5 . .
H21D C21' H21E 109.5 . .
C19 C21' H21F 109.5 . .
H21D C21' H21F 109.5 . .
H21E C21' H21F 109.5 . .
N6 C22 C24 110.3(8) . .
N6 C22 C23 112.8(9) . .
C24 C22 C23 108.7(7) . .
N6 C22 H22 108.3 . .
C24 C22 H22 108.3 . .
C23 C22 H22 108.3 . .
C22 C23 H23A 109.5 . .
C22 C23 H23B 109.5 . .
H23A C23 H23B 109.5 . .
C22 C23 H23C 109.5 . .
H23A C23 H23C 109.5 . .
H23B C23 H23C 109.5 . .
C22 C24 H24A 109.5 . .
C22 C24 H24B 109.5 . .
H24A C24 H24B 109.5 . .
C22 C24 H24C 109.5 . .
H24A C24 H24C 109.5 . .
H24B C24 H24C 109.5 . .
O1 C25 C26 107.6(8) . .
O1 C25 H25A 110.2 . .
C26 C25 H25A 110.2 . .
O1 C25 H25B 110.2 . .
C26 C25 H25B 110.2 . .
H25A C25 H25B 108.5 . .
C25 C26 C27 106.8(10) . .
C25 C26 H26A 110.4 . .
C27 C26 H26A 110.4 . .
C25 C26 H26B 110.4 . .
C27 C26 H26B 110.4 . .
H26A C26 H26B 108.6 . .
C26 C27 C28 106.3(10) . .
C26 C27 H27A 110.5 . .
C28 C27 H27A 110.5 . .
C26 C27 H27B 110.5 . .
C28 C27 H27B 110.5 . .
H27A C27 H27B 108.7 . .
O1 C28 C27 107.2(9) . .
O1 C28 H28A 110.3 . .
C27 C28 H28A 110.3 . .
O1 C28 H28B 110.3 . .
C27 C28 H28B 110.3 . .
H28A C28 H28B 108.5 . .

loop_
_geom_bond_atom_site_label_1
_geom_bond_atom_site_label_2
_geom_bond_distance
_geom_bond_site_symmetry_2
Yb1 N1 2.352(7) .
Yb1 N4 2.427(7) .
Yb1 O1 2.433(6) .
Yb1 N5 2.454(7) 3
Yb1 N2 2.476(8) .
Yb1 N4 2.598(6) 3
Yb1 C1 2.850(8) .
Yb1 C2 2.901(8) 3
Yb1 Yb1 3.4946(12) 3
O1 C25 1.425(13) .
O1 C28 1.438(12) .
N1 C1 1.344(11) .
N1 C3 1.378(11) .
N2 C1 1.315(11) .
N2 C13 1.426(12) .
N3 C1 1.375(11) .
N3 C16 1.450(12) .
N3 H3 0.869(10) .
N4 C2 1.360(10) .
N4 C11 1.420(10) .
N4 Yb1 2.598(6) 3
N5 C2 1.319(11) .
N5 C19 1.422(11) .
N5 Yb1 2.454(7) 3
N6 C2 1.371(11) .
N6 C22 1.435(11) .
N6 H6 0.869(10) .
C2 Yb1 2.901(8) 3
C3 C4 1.376(12) .
C3 C12 1.437(12) .
C4 C5 1.392(14) .
C4 H4 0.9400 .
C5 C6 1.348(15) .
C5 H5 0.9400 .
C6 C7 1.413(13) .
C6 H6A 0.9400 .
C7 C8 1.381(14) .
C7 C12 1.439(12) .
C8 C9 1.365(14) .
C8 H8 0.9400 .
C9 C10 1.375(13) .
C9 H9 0.9400 .
C10 C11 1.366(12) .
C10 H10 0.9400 .
C11 C12 1.441(12) .
C13 C14 1.497(15) .
C13 C15 1.522(14) .
C13 H13 0.9900 .
C14 H14A 0.9700 .
C14 H14B 0.9700 .
C14 H14C 0.9700 .
C15 H15A 0.9700 .
C15 H15B 0.9700 .
C15 H15C 0.9700 .
C16 C17 1.499(16) .
C16 C18 1.503(13) .
C16 H16 0.9900 .
C17 H17A 0.9700 .
C17 H17B 0.9700 .
C17 H17C 0.9700 .
C18 H18A 0.9700 .
C18 H18B 0.9700 .
C18 H18C 0.9700 .
C19 C20' 1.481(17) .
C19 C21 1.489(17) .
C19 C20 1.528(17) .
C19 C21' 1.557(17) .
C19 H19 0.9900 .
C20 H20A 0.9700 .
C20 H20B 0.9700 .
C20 H20C 0.9700 .
C20' H20D 0.9700 .
C20' H20E 0.9700 .
C20' H20F 0.9700 .
C21 H21A 0.9700 .
C21 H21B 0.9700 .
C21 H21C 0.9700 .
C21' H21D 0.9700 .
C21' H21E 0.9700 .
C21' H21F 0.9700 .
C22 C24 1.497(13) .
C22 C23 1.520(14) .
C22 H22 0.9900 .
C23 H23A 0.9700 .
C23 H23B 0.9700 .
C23 H23C 0.9700 .
C24 H24A 0.9700 .
C24 H24B 0.9700 .
C24 H24C 0.9700 .
C25 C26 1.462(13) .
C25 H25A 0.9800 .
C25 H25B 0.9800 .
C26 C27 1.467(13) .
C26 H26A 0.9800 .
C26 H26B 0.9800 .
C27 C28 1.493(15) .
C27 H27A 0.9800 .
C27 H27B 0.9800 .
C28 H28A 0.9800 .
C28 H28B 0.9800 .

loop_
_geom_torsion_atom_site_label_1
_geom_torsion_atom_site_label_2
_geom_torsion_atom_site_label_3
_geom_torsion_atom_site_label_4
_geom_torsion
_geom_torsion_site_symmetry_1
_geom_torsion_site_symmetry_4
N1 Yb1 O1 C25 7.6(9) . .
N4 Yb1 O1 C25 -65.1(9) . .
N5 Yb1 O1 C25 161.6(9) 3 .
N2 Yb1 O1 C25 58.3(9) . .
N4 Yb1 O1 C25 -159.9(9) 3 .
C1 Yb1 O1 C25 32.4(9) . .
C2 Yb1 O1 C25 179.2(8) 3 .
Yb1 Yb1 O1 C25 -114.0(8) 3 .
N1 Yb1 O1 C28 -166.5(12) . .
N4 Yb1 O1 C28 120.9(12) . .
N5 Yb1 O1 C28 -12.4(14) 3 .
N2 Yb1 O1 C28 -115.7(12) . .
N4 Yb1 O1 C28 26.0(12) 3 .
C1 Yb1 O1 C28 -141.7(12) . .
C2 Yb1 O1 C28 5.1(13) 3 .
Yb1 Yb1 O1 C28 72.0(12) 3 .
N4 Yb1 N1 C1 158.3(5) . .
O1 Yb1 N1 C1 63.5(5) . .
N5 Yb1 N1 C1 -103.9(5) 3 .
N2 Yb1 N1 C1 -6.7(5) . .
N4 Yb1 N1 C1 -137.9(5) 3 .
C2 Yb1 N1 C1 -108.1(5) 3 .
Yb1 Yb1 N1 C1 -177.3(4) 3 .
N4 Yb1 N1 C3 -56.2(7) . .
O1 Yb1 N1 C3 -150.9(7) . .
N5 Yb1 N1 C3 41.6(7) 3 .
N2 Yb1 N1 C3 138.9(8) . .
N4 Yb1 N1 C3 7.7(9) 3 .
C1 Yb1 N1 C3 145.5(10) . .
C2 Yb1 N1 C3 37.4(8) 3 .
Yb1 Yb1 N1 C3 -31.8(7) 3 .
N1 Yb1 N2 C1 6.8(5) . .
N4 Yb1 N2 C1 -10.4(6) . .
O1 Yb1 N2 C1 -108.8(5) . .
N5 Yb1 N2 C1 100.2(6) 3 .
N4 Yb1 N2 C1 143.3(5) 3 .
C2 Yb1 N2 C1 122.8(5) 3 .
Yb1 Yb1 N2 C1 42.0(11) 3 .
N1 Yb1 N2 C13 162.8(12) . .
N4 Yb1 N2 C13 145.7(10) . .
O1 Yb1 N2 C13 47.2(10) . .
N5 Yb1 N2 C13 -103.7(10) 3 .
N4 Yb1 N2 C13 -60.7(12) 3 .
C1 Yb1 N2 C13 156.0(14) . .
C2 Yb1 N2 C13 -81.2(11) 3 .
Yb1 Yb1 N2 C13 -162.0(7) 3 .
N1 Yb1 N4 C2 -123.7(6) . .
O1 Yb1 N4 C2 -18.7(6) . .
N5 Yb1 N4 C2 140.1(5) 3 .
N2 Yb1 N4 C2 -108.8(6) . .
N4 Yb1 N4 C2 87.3(5) 3 .
C1 Yb1 N4 C2 -113.6(6) . .
C2 Yb1 N4 C2 112.8(5) 3 .
Yb1 Yb1 N4 C2 87.3(5) 3 .
N1 Yb1 N4 C11 43.0(6) . .
O1 Yb1 N4 C11 148.0(6) . .
N5 Yb1 N4 C11 -53.2(6) 3 .
N2 Yb1 N4 C11 57.9(7) . .
N4 Yb1 N4 C11 -106.0(6) 3 .
C1 Yb1 N4 C11 53.1(6) . .
C2 Yb1 N4 C11 -80.5(6) 3 .
Yb1 Yb1 N4 C11 -106.0(6) 3 .
N1 Yb1 N4 Yb1 149.0(3) . 3
O1 Yb1 N4 Yb1 -106.0(2) . 3
N5 Yb1 N4 Yb1 52.8(2) 3 3
N2 Yb1 N4 Yb1 163.9(2) . 3
N4 Yb1 N4 Yb1 0.0 3 3
C1 Yb1 N4 Yb1 159.1(2) . 3
C2 Yb1 N4 Yb1 25.5(2) 3 3
C13 N2 C1 N1 -174.0(8) . .
Yb1 N2 C1 N1 -10.7(7) . .
C13 N2 C1 N3 1.7(14) . .
Yb1 N2 C1 N3 165.0(7) . .
C13 N2 C1 Yb1 -163.3(9) . .
C3 N1 C1 N2 -136.0(8) . .
Yb1 N1 C1 N2 11.3(8) . .
C3 N1 C1 N3 48.2(12) . .
Yb1 N1 C1 N3 -164.5(7) . .
C3 N1 C1 Yb1 -147.3(9) . .
C16 N3 C1 N2 -150.6(9) . .
C16 N3 C1 N1 24.8(13) . .
C16 N3 C1 Yb1 -45(3) . .
N1 Yb1 C1 N2 -168.1(8) . .
N4 Yb1 C1 N2 171.3(5) . .
O1 Yb1 C1 N2 70.8(5) . .
N5 Yb1 C1 N2 -86.1(6) 3 .
N4 Yb1 C1 N2 -76.9(8) 3 .
C2 Yb1 C1 N2 -74.3(6) 3 .
Yb1 Yb1 C1 N2 -164.2(4) 3 .
N4 Yb1 C1 N1 -20.6(5) . .
O1 Yb1 C1 N1 -121.1(5) . .
N5 Yb1 C1 N1 82.0(5) 3 .
N2 Yb1 C1 N1 168.1(8) . .
N4 Yb1 C1 N1 91.2(7) 3 .
C2 Yb1 C1 N1 93.8(5) 3 .
Yb1 Yb1 C1 N1 3.9(6) 3 .
N1 Yb1 C1 N3 79(3) . .
N4 Yb1 C1 N3 58(3) . .
O1 Yb1 C1 N3 -43(3) . .
N5 Yb1 C1 N3 161(3) 3 .
N2 Yb1 C1 N3 -113(3) . .
N4 Yb1 C1 N3 170(2) 3 .
C2 Yb1 C1 N3 172(3) 3 .
Yb1 Yb1 C1 N3 82(3) 3 .
C19 N5 C2 N4 169.8(9) . .
Yb1 N5 C2 N4 -27.9(8) 3 .
C19 N5 C2 N6 -8.4(15) . .
Yb1 N5 C2 N6 154.0(8) 3 .
C19 N5 C2 Yb1 -162.4(11) . 3
C11 N4 C2 N5 131.1(8) . .
Yb1 N4 C2 N5 -61.0(9) . .
Yb1 N4 C2 N5 26.1(7) 3 .
C11 N4 C2 N6 -50.7(11) . .
Yb1 N4 C2 N6 117.2(7) . .
Yb1 N4 C2 N6 -155.7(8) 3 .
C11 N4 C2 Yb1 105.0(6) . 3
Yb1 N4 C2 Yb1 -87.1(4) . 3
C22 N6 C2 N5 154.0(9) . .
C22 N6 C2 N4 -24.0(13) . .
C22 N6 C2 Yb1 -119.9(15) . 3
C1 N1 C3 C4 9.9(12) . .
Yb1 N1 C3 C4 -127.2(7) . .
C1 N1 C3 C12 -174.7(8) . .
Yb1 N1 C3 C12 48.3(10) . .
N1 C3 C4 C5 179.7(8) . .
C12 C3 C4 C5 4.3(12) . .
C3 C4 C5 C6 0.6(14) . .
C4 C5 C6 C7 -2.4(13) . .
C5 C6 C7 C8 -179.2(8) . .
C5 C6 C7 C12 -0.8(12) . .
C6 C7 C8 C9 177.6(8) . .
C12 C7 C8 C9 -0.7(14) . .
C7 C8 C9 C10 -1.9(14) . .
C8 C9 C10 C11 1.8(14) . .
C9 C10 C11 N4 -176.8(8) . .
C9 C10 C11 C12 1.0(12) . .
C2 N4 C11 C10 -42.6(10) . .
Yb1 N4 C11 C10 150.7(6) . .
Yb1 N4 C11 C10 52.8(7) 3 .
C2 N4 C11 C12 139.8(8) . .
Yb1 N4 C11 C12 -27.0(10) . .
Yb1 N4 C11 C12 -124.8(7) 3 .
C4 C3 C12 C7 -7.2(11) . .
N1 C3 C12 C7 177.2(7) . .
C4 C3 C12 C11 173.3(8) . .
N1 C3 C12 C11 -2.3(12) . .
C8 C7 C12 C3 -176.1(8) . .
C6 C7 C12 C3 5.6(12) . .
C8 C7 C12 C11 3.4(12) . .
C6 C7 C12 C11 -174.9(7) . .
C10 C11 C12 C3 176.0(8) . .
N4 C11 C12 C3 -6.3(12) . .
C10 C11 C12 C7 -3.5(11) . .
N4 C11 C12 C7 174.2(7) . .
C1 N2 C13 C14 -82.2(12) . .
Yb1 N2 C13 C14 126.2(11) . .
C1 N2 C13 C15 153.7(9) . .
Yb1 N2 C13 C15 2.0(15) . .
C1 N3 C16 C17 83.8(12) . .
C1 N3 C16 C18 -153.0(9) . .
C2 N5 C19 C20' 102.9(16) . .
Yb1 N5 C19 C20' -49.4(19) 3 .
C2 N5 C19 C21 -111.8(15) . .
Yb1 N5 C19 C21 95.9(17) 3 .
C2 N5 C19 C20 131.6(15) . .
Yb1 N5 C19 C20 -20.7(19) 3 .
C2 N5 C19 C21' -134.9(14) . .
Yb1 N5 C19 C21' 72.8(17) 3 .
C2 N6 C22 C24 -124.2(9) . .
C2 N6 C22 C23 114.1(10) . .
C28 O1 C25 C26 -20.9(16) . .
Yb1 O1 C25 C26 162.9(11) . .
O1 C25 C26 C27 18.1(19) . .
C25 C26 C27 C28 -8(2) . .
C25 O1 C28 C27 15.4(16) . .
Yb1 O1 C28 C27 -170.5(9) . .
C26 C27 C28 O1 -4.0(18) . .
